data_9004449
loop_
_publ_author_name
'Grice, J. D.'
'Gault, R. A.'
'Van Velthuizen, J.'

_publ_section_title
;
 Sheldrickite, a new sodium-calcium-fluorocarbonate mineral
 species from Mont Saint-Hilaire, Quebec
;
_journal_name_full 'The Canadian Mineralogist'
_journal_page_first 181
_journal_page_last 187
_journal_volume 35
_journal_year 1997
_chemical_compound_source 'Mont Saint-Hilaire, Quebec, Canada'
_chemical_formula_sum 'C2 Ca3 F3 Na O7'
_chemical_name_mineral Sheldrickite
_space_group_IT_number 145
_symmetry_space_group_name_Hall 'P 32'
_symmetry_space_group_name_H-M 'P 32'
_cell_angle_alpha 90
_cell_angle_beta 90
_cell_angle_gamma 120
_cell_formula_units_Z 3
_cell_length_a 6.726
_cell_length_b 6.726
_cell_length_c 15.044
_cell_volume 589.397
_database_code_amcsd 0005522
_exptl_crystal_density_diffrn 2.842
_cod_original_formula_sum 'Na Ca3 C2 O7 F3'
_cod_database_code 9004449

loop_
_space_group_symop_operation_xyz
x,y,z
-y,x-y,2/3+z
-x+y,-x,1/3+z

loop_
_atom_site_label
_atom_site_fract_x
_atom_site_fract_y
_atom_site_fract_z
_atom_site_U_iso_or_equiv
_atom_site_type_symbol
_atom_site_attached_hydrogens
Na 0.00100 0.29700 0.16500 0.02300 Na 0
Ca1 0.61610 -0.00090 0.00000 0.01100 Ca 0
Ca2 -0.00110 0.62840 0.00450 0.00800 Ca 0
Ca3 0.37060 0.37100 -0.00430 0.01600 Ca 0
C1 -0.43300 0.31700 0.16800 0.01200 C 0
C2 -0.56800 0.75200 0.16900 0.01300 C 0
O1 0.66400 0.34800 0.09000 0.01600 O 0
O2 0.66800 0.33300 0.23800 0.01300 O 0
O3 0.35300 0.27300 0.16700 0.01700 O 0
O4 0.32100 0.65400 -0.09200 0.01500 O 0
O5 0.33600 0.66600 -0.23900 0.01500 O 0
O6 -0.35400 0.92100 0.16500 0.02500 O 0
OW 0.20300 0.20200 -0.16900 0.02200 O 0
F1 0.99700 0.26600 0.01000 0.02300 F 0
F2 0.27100 0.00200 -0.00500 0.01800 F 0
F3 0.73000 0.73400 -0.02000 0.01500 F 0

loop_
_cod_changelog_entry_id
_cod_changelog_entry_author
_cod_changelog_entry_date
_cod_changelog_entry_text
1
;cod-tools version 3.8.0
Id: cif_guess_AMCSD_atom_types 9574 2023-05-10 09:00:05Z saulius
;
2023-05-10T18:49:07+03:00
;Derived atom types and hydrogen counts
from atom names that follow the AMCSD naming convention
(Wat == water, O-H == hydroxyl).
;

loop_
_cod_related_entry_id
_cod_related_entry_database
_cod_related_entry_code
1 AMCSD 0005522
